data_7044103
loop_
_publ_author_name
'Li, Xin'
'Yang, Qi'
'Wei, Qing'
'Xie, Gang'
'Chen, Sanping'
'Gao, Sheng-li'

_publ_section_title
;
 Axial substitution of precursor resulted in two high-energy copper(II)
 complexes with superior detonation performances
;
_journal_name_full 'Dalton Trans.'
_journal_paper_doi 10.1039/C7DT02179H
_journal_year 2017
_chemical_formula_sum 'C8 H8 Cu N14 O4'
_chemical_formula_weight 427.83
_chemical_name_systematic
; 
 ? 
;
_space_group_IT_number 14
_symmetry_cell_setting monoclinic
_symmetry_space_group_name_Hall '-P 2ybc'
_symmetry_space_group_name_H-M 'P 1 21/c 1'
_atom_sites_solution_hydrogens geom
_atom_sites_solution_primary direct
_atom_sites_solution_secondary difmap
_audit_creation_method SHELXL-97
_audit_update_record
;
2017-08-09 deposited with the CCDC.
2017-09-04 downloaded from the CCDC.
;
_cell_angle_alpha 90.00
_cell_angle_beta 99.608(5)
_cell_angle_gamma 90.00
_cell_formula_units_Z 2
_cell_length_a 6.276(3)
_cell_length_b 14.093(6)
_cell_length_c 8.649(3)
_cell_measurement_reflns_used 454
_cell_measurement_temperature 296(2)
_cell_measurement_theta_max 21.10
_cell_measurement_theta_min 2.79
_cell_volume 754.3(5)
_computing_structure_refinement 'SHELXL-97 (Sheldrick, 1997)'
_computing_structure_solution 'SHELXS-97 (Sheldrick, 1990)'
_diffrn_ambient_temperature 296(2)
_diffrn_measured_fraction_theta_full 0.996
_diffrn_measured_fraction_theta_max 0.996
_diffrn_measurement_device_type 'Bruker APEX-II CCD'
_diffrn_measurement_method '\f and \w scans'
_diffrn_radiation_monochromator graphite
_diffrn_radiation_source 'fine-focus sealed tube'
_diffrn_radiation_type MoK\a
_diffrn_radiation_wavelength 0.71073
_diffrn_reflns_av_R_equivalents 0.0763
_diffrn_reflns_av_sigmaI/netI 0.0965
_diffrn_reflns_limit_h_max 7
_diffrn_reflns_limit_h_min -7
_diffrn_reflns_limit_k_max 16
_diffrn_reflns_limit_k_min -16
_diffrn_reflns_limit_l_max 7
_diffrn_reflns_limit_l_min -10
_diffrn_reflns_number 3624
_diffrn_reflns_theta_full 24.98
_diffrn_reflns_theta_max 24.98
_diffrn_reflns_theta_min 2.79
_exptl_absorpt_coefficient_mu 1.506
_exptl_absorpt_correction_type none
_exptl_crystal_colour blue
_exptl_crystal_density_diffrn 1.884
_exptl_crystal_density_method 'not measured'
_exptl_crystal_description block
_exptl_crystal_F_000 430
_exptl_crystal_size_max 0.28
_exptl_crystal_size_mid 0.26
_exptl_crystal_size_min 0.25
_refine_diff_density_max 0.332
_refine_diff_density_min -0.568
_refine_diff_density_rms 0.094
_refine_ls_extinction_method none
_refine_ls_goodness_of_fit_ref 0.959
_refine_ls_hydrogen_treatment mixed
_refine_ls_matrix_type full
_refine_ls_number_parameters 124
_refine_ls_number_reflns 1331
_refine_ls_number_restraints 13
_refine_ls_restrained_S_all 0.962
_refine_ls_R_factor_all 0.0984
_refine_ls_R_factor_gt 0.0474
_refine_ls_shift/su_max 0.000
_refine_ls_shift/su_mean 0.000
_refine_ls_structure_factor_coef Fsqd
_refine_ls_weighting_details 'calc w=1/[\s^2^(Fo^2^)+(0.0431P)^2^+0.0000P] where P=(Fo^2^+2Fc^2^)/3'
_refine_ls_weighting_scheme calc
_refine_ls_wR_factor_gt 0.0919
_refine_ls_wR_factor_ref 0.1078
_reflns_number_gt 811
_reflns_number_total 1331
_reflns_threshold_expression >2sigma(I)
_cod_data_source_file c7dt02179h2.cif
_cod_data_source_block xb0413
_cod_depositor_comments
;
The following automatic conversions were performed:

'_symmetry_cell_setting' value 'Monoclinic' changed to 'monoclinic'
according to
/home/data/users/saulius/crontab/automatic-downloads/rss-feeds/RSC/lib/dictionaries/cif_core.dic
dictionary named 'cif_core.dic' version 2.4.2 from 2011-04-26.

Automatic conversion script
Id: cif_fix_values 4973 2017-02-22 13:04:09Z antanas 
;
_cod_original_sg_symbol_H-M 'P2(1)/c  '
_cod_database_code 7044103

loop_
_symmetry_equiv_pos_as_xyz
'x, y, z'
'-x, y+1/2, -z+1/2'
'-x, -y, -z'
'x, -y-1/2, z-1/2'

loop_
_atom_site_label
_atom_site_type_symbol
_atom_site_fract_x
_atom_site_fract_y
_atom_site_fract_z
_atom_site_U_iso_or_equiv
_atom_site_adp_type
_atom_site_occupancy
_atom_site_symmetry_multiplicity
_atom_site_calc_flag
_atom_site_refinement_flags
N5 N 1.2982(7) 0.6427(3) 0.3613(5) 0.0339(12) Uani 1 1 d .
N6 N 1.3227(7) 0.7339(3) 0.3721(5) 0.0346(12) Uani 1 1 d .
N7 N 1.1775(7) 0.7705(3) 0.4541(5) 0.0337(12) Uani 1 1 d DU
H3 H 1.1614 0.8291 0.4770 0.040 Uiso 1 1 calc RD
C1 C 1.0666(8) 0.6982(4) 0.4915(6) 0.0268(14) Uani 1 1 d .
N4 N 1.1362(7) 0.6177(3) 0.4367(5) 0.0271(12) Uani 1 1 d .
Cu1 Cu 1.0000 0.5000 0.5000 0.0288(3) Uani 1 2 d S
N3 N 0.8208(7) 0.5948(3) 0.5888(5) 0.0278(11) Uani 1 1 d .
N2 N 0.7789(7) 0.7474(3) 0.6470(6) 0.0343(12) Uani 1 1 d .
N1 N 0.6361(7) 0.6906(3) 0.7050(5) 0.0326(12) Uani 1 1 d .
H2 H 0.5404 0.7107 0.7577 0.039 Uiso 1 1 calc R
C2 C 0.8847(8) 0.6858(3) 0.5761(6) 0.0257(13) Uani 1 1 d .
C3 C 0.6626(9) 0.6014(4) 0.6706(6) 0.0311(14) Uani 1 1 d .
H1 H 0.5824 0.5508 0.6994 0.037 Uiso 1 1 calc R
O1 O 1.2331(6) 0.5249(3) 0.7618(5) 0.0479(12) Uani 1 1 d .
O2 O 1.2377(7) 0.5397(3) 1.0192(5) 0.0557(13) Uani 1 1 d U
C4 C 1.2352(9) 0.4901(4) 0.8870(9) 0.0495(17) Uani 1 1 d .
H4 H 1.2471 0.4147 0.9192 0.089 Uiso 1 1 d .

loop_
_atom_site_aniso_label
_atom_site_aniso_U_11
_atom_site_aniso_U_22
_atom_site_aniso_U_33
_atom_site_aniso_U_23
_atom_site_aniso_U_13
_atom_site_aniso_U_12
N5 0.041(3) 0.030(3) 0.036(3) 0.000(2) 0.024(3) -0.009(2)
N6 0.040(3) 0.026(3) 0.043(3) 0.000(2) 0.022(3) -0.007(2)
N7 0.043(3) 0.016(2) 0.046(3) -0.002(2) 0.020(2) -0.006(2)
C1 0.034(3) 0.019(3) 0.031(3) -0.002(2) 0.016(3) -0.001(2)
N4 0.035(3) 0.022(2) 0.030(3) 0.000(2) 0.021(2) 0.001(2)
Cu1 0.0349(5) 0.0147(4) 0.0433(6) -0.0007(5) 0.0256(4) -0.0005(5)
N3 0.032(3) 0.017(2) 0.039(3) 0.003(2) 0.020(2) -0.007(2)
N2 0.040(3) 0.022(2) 0.046(3) 0.002(2) 0.024(3) 0.000(2)
N1 0.034(3) 0.027(2) 0.042(3) -0.003(2) 0.024(3) 0.008(2)
C2 0.034(3) 0.020(3) 0.027(3) 0.002(2) 0.015(3) 0.001(2)
C3 0.034(3) 0.024(3) 0.040(4) 0.001(3) 0.020(3) 0.001(3)
O1 0.053(3) 0.053(3) 0.042(3) 0.001(2) 0.017(2) -0.007(2)
O2 0.087(3) 0.041(2) 0.042(3) -0.001(2) 0.018(2) 0.000(2)
C4 0.053(4) 0.036(4) 0.062(5) -0.001(4) 0.016(4) 0.000(3)

loop_
_atom_type_symbol
_atom_type_description
_atom_type_scat_dispersion_real
_atom_type_scat_dispersion_imag
_atom_type_scat_source
C C 0.0033 0.0016 'International Tables Vol C Tables 4.2.6.8 and 6.1.1.4'
H H 0.0000 0.0000 'International Tables Vol C Tables 4.2.6.8 and 6.1.1.4'
N N 0.0061 0.0033 'International Tables Vol C Tables 4.2.6.8 and 6.1.1.4'
O O 0.0106 0.0060 'International Tables Vol C Tables 4.2.6.8 and 6.1.1.4'
Cu Cu 0.3201 1.2651 'International Tables Vol C Tables 4.2.6.8 and 6.1.1.4'

loop_
_geom_angle_atom_site_label_1
_geom_angle_atom_site_label_2
_geom_angle_atom_site_label_3
_geom_angle
_geom_angle_site_symmetry_1
_geom_angle_site_symmetry_3
N6 N5 N4 108.4(4) . .
N5 N6 N7 109.6(4) . .
C1 N7 N6 105.6(4) . .
C1 N7 H3 127.2 . .
N6 N7 H3 127.2 . .
N7 C1 N4 110.9(4) . .
N7 C1 C2 135.2(5) . .
N4 C1 C2 113.9(4) . .
C1 N4 N5 105.6(4) . .
C1 N4 Cu1 115.6(3) . .
N5 N4 Cu1 138.5(3) . .
N3 Cu1 N3 180.0(2) . 3_766
N3 Cu1 N4 80.92(16) . .
N3 Cu1 N4 99.08(16) 3_766 .
N3 Cu1 N4 99.08(16) . 3_766
N3 Cu1 N4 80.92(16) 3_766 3_766
N4 Cu1 N4 180.000(1) . 3_766
N3 Cu1 O1 80.73(17) . .
N3 Cu1 O1 99.27(17) 3_766 .
N4 Cu1 O1 85.36(16) . .
N4 Cu1 O1 94.64(16) 3_766 .
C3 N3 C2 103.7(4) . .
C3 N3 Cu1 141.7(3) . .
C2 N3 Cu1 114.3(3) . .
C2 N2 N1 101.5(4) . .
C3 N1 N2 111.5(4) . .
C3 N1 H2 124.3 . .
N2 N1 H2 124.3 . .
N2 C2 N3 114.3(4) . .
N2 C2 C1 130.9(4) . .
N3 C2 C1 114.8(4) . .
N1 C3 N3 109.0(4) . .
N1 C3 H1 125.5 . .
N3 C3 H1 125.5 . .
C4 O1 Cu1 133.0(4) . .
O1 C4 O2 124.1(6) . .
O1 C4 H4 128.4 . .
O2 C4 H4 107.4 . .

loop_
_geom_bond_atom_site_label_1
_geom_bond_atom_site_label_2
_geom_bond_distance
_geom_bond_site_symmetry_2
N5 N6 1.297(5) .
N5 N4 1.343(5) .
N6 N7 1.347(6) .
N7 C1 1.304(6) .
N7 H3 0.8600 .
C1 N4 1.332(6) .
C1 C2 1.466(6) .
N4 Cu1 1.984(4) .
Cu1 N3 1.982(4) .
Cu1 N3 1.982(4) 3_766
Cu1 N4 1.984(4) 3_766
Cu1 O1 2.507(4) .
N3 C3 1.315(6) .
N3 C2 1.354(6) .
N2 C2 1.306(6) .
N2 N1 1.359(5) .
N1 C3 1.309(6) .
N1 H2 0.8600 .
C3 H1 0.9300 .
O1 C4 1.188(7) .
O2 C4 1.337(7) .
C4 H4 1.0978 .

loop_
_geom_hbond_atom_site_label_D
_geom_hbond_atom_site_label_H
_geom_hbond_atom_site_label_A
_geom_hbond_distance_DH
_geom_hbond_distance_HA
_geom_hbond_distance_DA
_geom_hbond_angle_DHA
_geom_hbond_site_symmetry_A
N1 H2 N6 0.86 1.98 2.835(6) 175.9 4_476
N7 H3 O2 0.86 1.93 2.748(6) 158.4 4_575
